data_4022916
loop_
_publ_author_name
'Hassan Al-Saraierh'
'David O. Miller'
'Paris E. Georghiou'

_publ_section_title
;
 Photochemical Cycloisomerizations via 7-exo-dig Reactions
 on a Calix[4]arene Scaffold
;
_journal_name_full 'Journal of Organic Chemistry'
_journal_page_first 4532
_journal_page_last 4535
_journal_paper_doi 10.1021/jo070236m
_journal_volume 72
_journal_year 2007
_chemical_formula_sum 'C61 H64 Cl3 O2'
_chemical_formula_weight 935.47
_chemical_name_systematic
; 
 ? 
;
_space_group_IT_number 14
_symmetry_cell_setting monoclinic
_symmetry_space_group_name_Hall '-P 2yn'
_symmetry_space_group_name_H-M 'P 1 21/n 1'
_atom_sites_solution_hydrogens geom
_atom_sites_solution_primary direct
_atom_sites_solution_secondary difmap
_audit_creation_method SHELXL-97
_cell_angle_alpha 90.00
_cell_angle_beta 106.986(7)
_cell_angle_gamma 90.00
_cell_formula_units_Z 4
_cell_length_a 13.008(3)
_cell_length_b 24.042(4)
_cell_length_c 17.079(3)
_cell_measurement_temperature 113(2)
_cell_volume 5108.4(17)
_computing_structure_refinement 'SHELXL-97 (Sheldrick, 1997)'
_computing_structure_solution 'SHELXS-97 (Sheldrick, 1990)'
_diffrn_ambient_temperature 113(2)
_diffrn_measured_fraction_theta_full 0.997
_diffrn_measured_fraction_theta_max 0.997
_diffrn_radiation_monochromator graphite
_diffrn_radiation_source 'fine-focus sealed tube'
_diffrn_radiation_type MoK\a
_diffrn_radiation_wavelength 0.71070
_diffrn_reflns_av_R_equivalents 0.0916
_diffrn_reflns_av_sigmaI/netI 0.1061
_diffrn_reflns_limit_h_max 14
_diffrn_reflns_limit_h_min -15
_diffrn_reflns_limit_k_max 28
_diffrn_reflns_limit_k_min -27
_diffrn_reflns_limit_l_max 20
_diffrn_reflns_limit_l_min -17
_diffrn_reflns_number 24970
_diffrn_reflns_theta_full 25.00
_diffrn_reflns_theta_max 25.00
_diffrn_reflns_theta_min 2.33
_exptl_absorpt_coefficient_mu 0.222
_exptl_absorpt_correction_T_max 0.9978
_exptl_absorpt_correction_T_min 0.8969
_exptl_crystal_density_diffrn 1.216
_exptl_crystal_density_method 'not measured'
_exptl_crystal_F_000 1988
_exptl_crystal_size_max 0.50
_exptl_crystal_size_mid 0.20
_exptl_crystal_size_min 0.01
_refine_diff_density_max 0.669
_refine_diff_density_min -0.548
_refine_diff_density_rms 0.081
_refine_ls_extinction_coef 0.0019(9)
_refine_ls_extinction_expression Fc^*^=kFc[1+0.001xFc^2^\l^3^/sin(2\q)]^-1/4^
_refine_ls_extinction_method SHELXL
_refine_ls_goodness_of_fit_ref 1.177
_refine_ls_hydrogen_treatment mixed
_refine_ls_matrix_type full
_refine_ls_number_parameters 597
_refine_ls_number_reflns 8989
_refine_ls_number_restraints 0
_refine_ls_restrained_S_all 1.177
_refine_ls_R_factor_all 0.2157
_refine_ls_R_factor_gt 0.1636
_refine_ls_shift/su_max 0.001
_refine_ls_shift/su_mean 0.000
_refine_ls_structure_factor_coef Fsqd
_refine_ls_weighting_details 'calc w=1/[\s^2^(Fo^2^)+(0.1286P)^2^+18.9073P] where P=(Fo^2^+2Fc^2^)/3'
_refine_ls_weighting_scheme calc
_refine_ls_wR_factor_gt 0.3557
_refine_ls_wR_factor_ref 0.3895
_reflns_number_gt 5940
_reflns_number_total 8989
_reflns_threshold_expression >2sigma(I)
_cod_data_source_file jo070236msi20070204_123326.cif
_cod_data_source_block shelxl
_cod_original_sg_symbol_H-M 'P 21/n'
_cod_database_code 4022916

loop_
_symmetry_equiv_pos_as_xyz
'x, y, z'
'-x+1/2, y+1/2, -z+1/2'
'-x, -y, -z'
'x-1/2, -y-1/2, z-1/2'

loop_
_atom_site_label
_atom_site_type_symbol
_atom_site_fract_x
_atom_site_fract_y
_atom_site_fract_z
_atom_site_U_iso_or_equiv
_atom_site_adp_type
_atom_site_occupancy
_atom_site_symmetry_multiplicity
_atom_site_calc_flag
_atom_site_refinement_flags
Cl1 Cl 0.0965(4) 0.03027(18) 0.9199(2) 0.1281(15) Uani 1 1 d .
Cl2 Cl 0.0325(3) -0.00561(15) 0.75316(19) 0.1012(12) Uani 1 1 d .
Cl4 Cl -0.1139(3) 0.05989(19) 0.8143(3) 0.1437(18) Uani 1 1 d .
O1 O 0.4973(4) 0.18461(19) 0.8776(3) 0.0361(11) Uani 1 1 d .
O2 O 0.4032(4) 0.1018(2) 0.7414(3) 0.0450(13) Uani 1 1 d .
C1 C 0.4544(6) 0.2347(3) 0.8924(4) 0.0385(17) Uani 1 1 d .
C2 C 0.5062(6) 0.2854(3) 0.8935(4) 0.0375(17) Uani 1 1 d .
C3 C 0.4553(6) 0.3348(3) 0.9038(4) 0.0382(17) Uani 1 1 d .
H59 H 0.4911 0.3693 0.9040 0.046 Uiso 1 1 calc R
C4 C 0.3513(6) 0.3343(3) 0.9139(4) 0.0415(18) Uani 1 1 d .
C5 C 0.3046(6) 0.2829(3) 0.9156(4) 0.0414(18) Uani 1 1 d .
H1 H 0.2364 0.2815 0.9254 0.050 Uiso 1 1 calc R
C6 C 0.3521(6) 0.2329(3) 0.9036(4) 0.0392(17) Uani 1 1 d .
C7 C 0.2926(6) 0.3894(3) 0.9170(5) 0.0453(19) Uani 1 1 d .
C8 C 0.2485(8) 0.4126(4) 0.8303(6) 0.071(3) Uani 1 1 d .
H2 H 0.3025 0.4368 0.8180 0.085 Uiso 1 1 calc R
H3 H 0.1831 0.4341 0.8262 0.085 Uiso 1 1 calc R
H4 H 0.2316 0.3818 0.7910 0.085 Uiso 1 1 calc R
C9 C 0.1983(8) 0.3815(4) 0.9529(7) 0.074(3) Uani 1 1 d .
H5 H 0.1329 0.3731 0.9086 0.089 Uiso 1 1 calc R
H6 H 0.1876 0.4157 0.9807 0.089 Uiso 1 1 calc R
H7 H 0.2142 0.3507 0.9921 0.089 Uiso 1 1 calc R
C10 C 0.3684(7) 0.4330(4) 0.9709(6) 0.066(3) Uani 1 1 d .
H8 H 0.3660 0.4296 1.0275 0.079 Uiso 1 1 calc R
H9 H 0.3453 0.4704 0.9504 0.079 Uiso 1 1 calc R
H10 H 0.4420 0.4265 0.9690 0.079 Uiso 1 1 calc R
C11 C 0.2942(6) 0.1778(3) 0.9041(4) 0.0402(18) Uani 1 1 d .
H11 H 0.3479 0.1475 0.9194 0.048 Uiso 1 1 calc R
H12 H 0.2554 0.1793 0.9461 0.048 Uiso 1 1 calc R
C12 C 0.2145(6) 0.1646(3) 0.8212(4) 0.0393(17) Uani 1 1 d .
C13 C 0.1209(5) 0.1970(3) 0.7972(4) 0.0397(17) Uani 1 1 d .
H13 H 0.1089 0.2244 0.8336 0.048 Uiso 1 1 calc R
C14 C 0.0441(7) 0.1898(3) 0.7200(4) 0.0478(19) Uani 1 1 d .
C15 C 0.0648(6) 0.1515(4) 0.6672(5) 0.0481(19) Uani 1 1 d .
H14 H 0.0162 0.1474 0.6138 0.058 Uiso 1 1 calc R
C16 C 0.1568(7) 0.1187(3) 0.6913(5) 0.050(2) Uani 1 1 d .
C17 C 0.2320(6) 0.1257(3) 0.7683(5) 0.0447(18) Uani 1 1 d .
C18 C -0.0563(6) 0.2266(4) 0.6958(5) 0.054(2) Uani 1 1 d .
C19 C -0.1519(9) 0.1929(6) 0.6469(11) 0.140(7) Uani 1 1 d .
H15 H -0.1574 0.1953 0.5885 0.168 Uiso 1 1 calc R
H16 H -0.2177 0.2077 0.6561 0.168 Uiso 1 1 calc R
H17 H -0.1426 0.1540 0.6645 0.168 Uiso 1 1 calc R
C20 C -0.0830(15) 0.2519(10) 0.7634(8) 0.255(16) Uani 1 1 d .
H18 H -0.1311 0.2273 0.7820 0.306 Uiso 1 1 calc R
H19 H -0.1190 0.2876 0.7459 0.306 Uiso 1 1 calc R
H20 H -0.0172 0.2582 0.8083 0.306 Uiso 1 1 calc R
C21 C -0.0422(12) 0.2681(9) 0.6359(15) 0.235(15) Uani 1 1 d .
H21 H -0.0076 0.3014 0.6650 0.282 Uiso 1 1 calc R
H22 H -0.1125 0.2780 0.5986 0.282 Uiso 1 1 calc R
H23 H 0.0030 0.2523 0.6045 0.282 Uiso 1 1 calc R
C22 C 0.1769(7) 0.0735(4) 0.6349(5) 0.057(2) Uani 1 1 d .
H24 H 0.1127 0.0705 0.5867 0.069 Uiso 1 1 calc R
H25 H 0.1855 0.0375 0.6643 0.069 Uiso 1 1 calc R
C23 C 0.2755(6) 0.0831(3) 0.6051(4) 0.0442(18) Uani 1 1 d .
C24 C 0.2637(7) 0.0775(3) 0.5224(5) 0.0486(19) Uani 1 1 d .
H26 H 0.1947 0.0685 0.4871 0.058 Uiso 1 1 calc R
C25 C 0.3472(6) 0.0844(3) 0.4884(5) 0.0439(18) Uani 1 1 d .
C26 C 0.4456(6) 0.1012(3) 0.5426(5) 0.0447(18) Uani 1 1 d .
H27 H 0.5044 0.1078 0.5214 0.054 Uiso 1 1 calc R
C27 C 0.4611(6) 0.1088(3) 0.6255(4) 0.0385(17) Uani 1 1 d .
C28 C 0.3768(6) 0.0977(3) 0.6571(4) 0.0407(17) Uani 1 1 d .
C29 C 0.3284(7) 0.0886(4) 0.7835(5) 0.051(2) Uani 1 1 d .
C30 C 0.3361(7) 0.0738(3) 0.3983(4) 0.0465(19) Uani 1 1 d .
C31 C 0.2210(7) 0.0573(4) 0.3496(5) 0.062(2) Uani 1 1 d .
H28 H 0.2136 0.0167 0.3508 0.075 Uiso 1 1 calc R
H29 H 0.2064 0.0697 0.2928 0.075 Uiso 1 1 calc R
H30 H 0.1698 0.0747 0.3742 0.075 Uiso 1 1 calc R
C32 C 0.4124(8) 0.0253(4) 0.3929(5) 0.063(2) Uani 1 1 d .
H31 H 0.4830 0.0403 0.3942 0.075 Uiso 1 1 calc R
H32 H 0.3822 0.0048 0.3417 0.075 Uiso 1 1 calc R
H33 H 0.4204 0.0002 0.4395 0.075 Uiso 1 1 calc R
C33 C 0.3671(7) 0.1262(4) 0.3597(5) 0.058(2) Uani 1 1 d .
H34 H 0.3032 0.1494 0.3376 0.070 Uiso 1 1 calc R
H35 H 0.3969 0.1157 0.3153 0.070 Uiso 1 1 calc R
H36 H 0.4210 0.1472 0.4013 0.070 Uiso 1 1 calc R
C34 C 0.5685(6) 0.1292(3) 0.6809(4) 0.0404(17) Uani 1 1 d .
H37 H 0.6253 0.1209 0.6546 0.048 Uiso 1 1 calc R
H38 H 0.5858 0.1085 0.7332 0.048 Uiso 1 1 calc R
C35 C 0.5692(5) 0.1913(3) 0.6986(4) 0.0350(16) Uani 1 1 d .
C36 C 0.5566(5) 0.2284(3) 0.6330(4) 0.0387(17) Uani 1 1 d .
H60 H 0.5441 0.2136 0.5795 0.046 Uiso 1 1 calc R
C37 C 0.5615(5) 0.2859(4) 0.6426(4) 0.0439(19) Uani 1 1 d .
C38 C 0.5804(5) 0.3075(3) 0.7219(4) 0.0369(16) Uani 1 1 d .
H61 H 0.5835 0.3466 0.7305 0.044 Uiso 1 1 calc R
C39 C 0.5945(5) 0.2714(3) 0.7876(4) 0.0408(18) Uani 1 1 d .
C40 C 0.5858(5) 0.2133(3) 0.7763(4) 0.0360(16) Uani 1 1 d .
C41 C 0.5489(6) 0.3251(3) 0.5715(4) 0.0446(18) Uani 1 1 d .
C42 C 0.4594(7) 0.3665(4) 0.5671(5) 0.063(2) Uani 1 1 d .
H39 H 0.3912 0.3513 0.5325 0.076 Uiso 1 1 calc R
H40 H 0.4752 0.4015 0.5435 0.076 Uiso 1 1 calc R
H41 H 0.4538 0.3733 0.6222 0.076 Uiso 1 1 calc R
C43 C 0.6549(6) 0.3569(4) 0.5840(5) 0.055(2) Uani 1 1 d .
H42 H 0.6533 0.3911 0.6149 0.066 Uiso 1 1 calc R
H43 H 0.6639 0.3664 0.5305 0.066 Uiso 1 1 calc R
H44 H 0.7150 0.3336 0.6144 0.066 Uiso 1 1 calc R
C44 C 0.5238(8) 0.2952(4) 0.4883(5) 0.061(2) Uani 1 1 d .
H45 H 0.5911 0.2859 0.4766 0.073 Uiso 1 1 calc R
H46 H 0.4806 0.3196 0.4452 0.073 Uiso 1 1 calc R
H47 H 0.4836 0.2609 0.4903 0.073 Uiso 1 1 calc R
C45 C 0.6137(5) 0.2843(3) 0.8773(4) 0.0348(16) Uani 1 1 d .
H62 H 0.6564 0.3191 0.8952 0.042 Uiso 1 1 calc R
C46 C 0.6742(6) 0.2310(3) 0.9160(4) 0.0397(17) Uani 1 1 d .
H63 H 0.7444 0.2307 0.9030 0.048 Uiso 1 1 calc R
C47 C 0.6003(6) 0.1880(3) 0.8591(4) 0.0410(17) Uani 1 1 d .
H64 H 0.6357 0.1507 0.8636 0.049 Uiso 1 1 calc R
C48 C 0.6989(5) 0.2229(3) 1.0074(4) 0.0369(16) Uani 1 1 d .
C49 C 0.6771(6) 0.1747(3) 1.0428(5) 0.049(2) Uani 1 1 d .
H48 H 0.6387 0.1458 1.0087 0.059 Uiso 1 1 calc R
C50 C 0.7094(7) 0.1671(4) 1.1268(5) 0.054(2) Uani 1 1 d .
H49 H 0.6934 0.1331 1.1492 0.064 Uiso 1 1 calc R
C51 C 0.7644(6) 0.2082(3) 1.1782(5) 0.048(2) Uani 1 1 d .
H50 H 0.7865 0.2026 1.2358 0.058 Uiso 1 1 calc R
C52 C 0.7875(6) 0.2581(3) 1.1453(5) 0.0453(18) Uani 1 1 d .
H51 H 0.8258 0.2868 1.1801 0.054 Uiso 1 1 calc R
C53 C 0.7539(6) 0.2653(3) 1.0610(4) 0.0417(17) Uani 1 1 d .
H52 H 0.7681 0.2997 1.0387 0.050 Uiso 1 1 calc R
C54 C 0.4411(7) 0.0096(4) 0.8612(6) 0.064(2) Uani 1 1 d .
C56 C 0.3483(8) 0.0502(4) 0.8380(5) 0.062(2) Uani 1 1 d .
H53 H 0.2975 0.0467 0.8679 0.075 Uiso 1 1 calc R
C58 C 0.0186(11) 0.0494(5) 0.8186(7) 0.102(4) Uani 1 1 d .
H65 H 0.0484 0.0843 0.8022 0.123 Uiso 1 1 calc R
C59 C 0.5162(9) -0.0729(5) 0.9336(10) 0.109(5) Uani 1 1 d .
H54 H 0.5074 -0.1037 0.9659 0.131 Uiso 1 1 calc R
C60 C 0.6043(9) -0.0692(5) 0.9116(8) 0.087(3) Uani 1 1 d .
H55 H 0.6567 -0.0978 0.9270 0.104 Uiso 1 1 calc R
C61 C 0.4349(8) -0.0332(5) 0.9113(8) 0.094(4) Uani 1 1 d .
H56 H 0.3743 -0.0361 0.9314 0.113 Uiso 1 1 calc R
C63 C 0.6226(14) -0.0247(7) 0.8666(10) 0.159(8) Uani 1 1 d .
H57 H 0.6884 -0.0194 0.8540 0.191 Uiso 1 1 calc R
C66 C 0.5334(14) 0.0128(7) 0.8403(10) 0.140(7) Uani 1 1 d .
H58 H 0.5397 0.0424 0.8053 0.167 Uiso 1 1 calc R

loop_
_atom_site_aniso_label
_atom_site_aniso_U_11
_atom_site_aniso_U_22
_atom_site_aniso_U_33
_atom_site_aniso_U_23
_atom_site_aniso_U_13
_atom_site_aniso_U_12
Cl1 0.169(4) 0.138(3) 0.085(2) -0.037(2) 0.051(2) -0.034(3)
Cl2 0.107(2) 0.123(3) 0.094(2) -0.0490(19) 0.0614(19) -0.050(2)
Cl4 0.124(3) 0.139(3) 0.198(5) -0.059(3) 0.093(3) -0.040(3)
O1 0.036(3) 0.043(3) 0.034(3) 0.002(2) 0.017(2) 0.003(2)
O2 0.048(3) 0.051(3) 0.042(3) 0.002(2) 0.022(2) 0.008(3)
C1 0.038(4) 0.047(4) 0.030(4) 0.006(3) 0.011(3) 0.002(4)
C2 0.041(4) 0.049(4) 0.024(3) 0.007(3) 0.011(3) 0.000(4)
C3 0.047(4) 0.040(4) 0.031(4) -0.006(3) 0.017(3) -0.007(3)
C4 0.050(4) 0.062(5) 0.017(3) 0.002(3) 0.018(3) 0.012(4)
C5 0.041(4) 0.062(5) 0.023(4) 0.004(3) 0.013(3) 0.001(4)
C6 0.046(4) 0.051(4) 0.025(4) 0.001(3) 0.017(3) 0.000(4)
C7 0.047(4) 0.052(5) 0.042(4) 0.001(4) 0.021(4) 0.018(4)
C8 0.081(7) 0.065(6) 0.058(6) -0.005(5) 0.006(5) 0.015(5)
C9 0.062(6) 0.074(6) 0.102(8) 0.002(6) 0.051(6) 0.020(5)
C10 0.060(5) 0.058(6) 0.073(6) -0.010(5) 0.008(5) 0.017(5)
C11 0.043(4) 0.043(4) 0.046(4) 0.011(3) 0.030(3) -0.005(3)
C12 0.034(4) 0.049(4) 0.042(4) 0.004(3) 0.022(3) -0.009(3)
C13 0.037(4) 0.057(5) 0.030(4) 0.002(3) 0.017(3) 0.000(4)
C14 0.058(5) 0.060(5) 0.032(4) 0.000(4) 0.023(4) -0.006(4)
C15 0.038(4) 0.067(5) 0.042(4) -0.004(4) 0.016(3) -0.005(4)
C16 0.055(5) 0.050(5) 0.056(5) -0.010(4) 0.035(4) -0.017(4)
C17 0.043(4) 0.051(5) 0.046(5) 0.001(4) 0.020(4) -0.002(4)
C18 0.043(4) 0.077(6) 0.043(5) 0.005(4) 0.012(4) 0.018(4)
C19 0.045(6) 0.140(13) 0.225(19) -0.059(13) 0.024(9) -0.008(8)
C20 0.215(19) 0.42(3) 0.068(9) -0.103(14) -0.052(10) 0.26(2)
C21 0.077(9) 0.24(2) 0.40(3) 0.26(2) 0.076(15) 0.068(12)
C22 0.057(5) 0.064(5) 0.057(5) -0.006(4) 0.026(4) -0.010(4)
C23 0.055(5) 0.048(4) 0.036(4) -0.001(3) 0.023(4) -0.006(4)
C24 0.049(5) 0.042(4) 0.055(5) -0.002(4) 0.015(4) -0.008(4)
C25 0.047(4) 0.039(4) 0.043(4) -0.002(3) 0.009(4) 0.006(4)
C26 0.045(4) 0.054(5) 0.039(4) -0.006(4) 0.017(3) -0.004(4)
C27 0.035(4) 0.040(4) 0.042(4) -0.006(3) 0.013(3) 0.000(3)
C28 0.051(4) 0.040(4) 0.029(4) 0.004(3) 0.008(3) 0.000(4)
C29 0.054(5) 0.064(5) 0.037(5) -0.001(4) 0.013(4) -0.002(4)
C30 0.056(5) 0.048(4) 0.034(4) 0.000(3) 0.011(4) 0.006(4)
C31 0.070(6) 0.070(6) 0.040(5) -0.001(4) 0.007(4) -0.008(5)
C32 0.075(6) 0.072(6) 0.043(5) -0.014(4) 0.019(4) 0.021(5)
C33 0.062(5) 0.065(5) 0.049(5) -0.003(4) 0.019(4) -0.003(5)
C34 0.043(4) 0.054(5) 0.026(4) 0.000(3) 0.012(3) 0.004(4)
C35 0.034(4) 0.044(4) 0.033(4) -0.002(3) 0.019(3) 0.008(3)
C36 0.031(4) 0.060(5) 0.025(4) -0.002(3) 0.008(3) 0.002(3)
C37 0.028(4) 0.070(5) 0.036(4) -0.001(4) 0.012(3) -0.006(4)
C38 0.040(4) 0.049(4) 0.025(4) -0.001(3) 0.014(3) 0.005(3)
C39 0.028(4) 0.059(5) 0.039(4) -0.009(4) 0.015(3) -0.003(3)
C40 0.026(3) 0.054(4) 0.028(4) -0.004(3) 0.008(3) -0.001(3)
C41 0.044(4) 0.057(5) 0.037(4) 0.003(4) 0.019(3) -0.001(4)
C42 0.069(6) 0.076(6) 0.048(5) 0.017(5) 0.021(4) 0.006(5)
C43 0.049(5) 0.072(6) 0.051(5) 0.024(4) 0.024(4) 0.001(4)
C44 0.084(6) 0.073(6) 0.031(4) 0.012(4) 0.026(4) 0.001(5)
C45 0.035(4) 0.045(4) 0.028(4) -0.002(3) 0.014(3) 0.000(3)
C46 0.039(4) 0.058(5) 0.025(4) -0.006(3) 0.014(3) -0.003(4)
C47 0.042(4) 0.051(4) 0.033(4) 0.002(3) 0.015(3) 0.006(4)
C48 0.034(4) 0.050(4) 0.026(4) 0.004(3) 0.007(3) 0.002(3)
C49 0.050(5) 0.055(5) 0.048(5) -0.002(4) 0.024(4) -0.013(4)
C50 0.077(6) 0.056(5) 0.034(4) 0.000(4) 0.025(4) -0.013(5)
C51 0.048(4) 0.068(5) 0.030(4) 0.002(4) 0.015(3) 0.002(4)
C52 0.042(4) 0.054(5) 0.042(4) -0.005(4) 0.016(3) -0.004(4)
C53 0.046(4) 0.042(4) 0.039(4) 0.005(3) 0.017(3) 0.006(4)
C54 0.060(6) 0.073(6) 0.064(6) 0.011(5) 0.028(5) 0.017(5)
C56 0.068(6) 0.075(6) 0.053(5) 0.005(5) 0.031(5) -0.004(5)
C58 0.134(11) 0.107(9) 0.089(8) -0.047(7) 0.070(8) -0.065(8)
C59 0.062(7) 0.073(8) 0.186(15) 0.045(8) 0.028(8) 0.000(6)
C60 0.072(7) 0.064(7) 0.123(10) 0.011(7) 0.025(7) 0.027(6)
C61 0.056(6) 0.080(7) 0.148(12) 0.051(8) 0.032(7) 0.015(6)
C63 0.181(16) 0.187(16) 0.153(14) 0.103(13) 0.117(13) 0.138(14)
C66 0.173(15) 0.131(12) 0.147(14) 0.084(11) 0.097(12) 0.073(12)

loop_
_atom_type_symbol
_atom_type_description
_atom_type_scat_dispersion_real
_atom_type_scat_dispersion_imag
_atom_type_scat_source
C C 0.0033 0.0016 'International Tables Vol C Tables 4.2.6.8 and 6.1.1.4'
H H 0.0000 0.0000 'International Tables Vol C Tables 4.2.6.8 and 6.1.1.4'
O O 0.0106 0.0060 'International Tables Vol C Tables 4.2.6.8 and 6.1.1.4'
Cl Cl 0.1484 0.1585 'International Tables Vol C Tables 4.2.6.8 and 6.1.1.4'

loop_
_geom_angle_atom_site_label_1
_geom_angle_atom_site_label_2
_geom_angle_atom_site_label_3
_geom_angle
C1 O1 C47 115.8(5)
C28 O2 C29 121.3(6)
O1 C1 C2 123.1(6)
O1 C1 C6 116.8(6)
C2 C1 C6 120.0(7)
C1 C2 C3 120.1(7)
C1 C2 C45 117.1(7)
C3 C2 C45 122.7(7)
C2 C3 C4 121.0(7)
C5 C4 C3 116.9(7)
C5 C4 C7 123.0(7)
C3 C4 C7 120.0(7)
C4 C5 C6 123.5(7)
C5 C6 C1 118.4(7)
C5 C6 C11 120.4(6)
C1 C6 C11 121.1(7)
C8 C7 C9 108.3(8)
C8 C7 C4 109.3(6)
C9 C7 C4 111.7(7)
C8 C7 C10 108.9(7)
C9 C7 C10 107.0(7)
C4 C7 C10 111.6(6)
C12 C11 C6 112.3(6)
C17 C12 C13 119.0(7)
C17 C12 C11 124.0(7)
C13 C12 C11 116.9(7)
C12 C13 C14 121.5(7)
C15 C14 C13 118.3(8)
C15 C14 C18 121.8(7)
C13 C14 C18 119.8(7)
C14 C15 C16 120.3(8)
C15 C16 C17 120.9(7)
C15 C16 C22 120.6(8)
C17 C16 C22 118.5(8)
C12 C17 C16 119.9(7)
C12 C17 C29 125.8(7)
C16 C17 C29 114.3(7)
C20 C18 C21 112.2(16)
C20 C18 C19 108.5(13)
C21 C18 C19 103.1(13)
C20 C18 C14 114.6(8)
C21 C18 C14 108.0(8)
C19 C18 C14 109.9(8)
C16 C22 C23 114.7(7)
C24 C23 C28 118.4(7)
C24 C23 C22 118.2(7)
C28 C23 C22 123.4(7)
C23 C24 C25 123.5(8)
C24 C25 C26 115.6(7)
C24 C25 C30 123.4(7)
C26 C25 C30 121.0(7)
C27 C26 C25 123.1(7)
C28 C27 C26 118.7(7)
C28 C27 C34 120.6(6)
C26 C27 C34 120.7(6)
O2 C28 C27 114.1(6)
O2 C28 C23 125.4(7)
C27 C28 C23 120.4(6)
C56 C29 O2 120.7(8)
C56 C29 C17 122.3(8)
O2 C29 C17 116.6(7)
C25 C30 C33 109.8(6)
C25 C30 C31 112.3(7)
C33 C30 C31 108.6(7)
C25 C30 C32 108.1(6)
C33 C30 C32 109.8(7)
C31 C30 C32 108.2(7)
C27 C34 C35 113.0(6)
C40 C35 C36 118.0(7)
C40 C35 C34 123.8(6)
C36 C35 C34 118.2(6)
C37 C36 C35 123.2(7)
C36 C37 C38 118.0(7)
C36 C37 C41 122.4(7)
C38 C37 C41 119.6(7)
C39 C38 C37 119.6(7)
C38 C39 C40 121.5(7)
C38 C39 C45 129.5(7)
C40 C39 C45 108.9(6)
C35 C40 C39 119.6(6)
C35 C40 C47 133.5(7)
C39 C40 C47 106.9(6)
C37 C41 C42 110.5(6)
C37 C41 C43 108.5(6)
C42 C41 C43 109.0(7)
C37 C41 C44 113.2(7)
C42 C41 C44 107.9(7)
C43 C41 C44 107.5(6)
C2 C45 C39 107.7(6)
C2 C45 C46 108.7(6)
C39 C45 C46 100.1(5)
C48 C46 C47 117.9(6)
C48 C46 C45 118.4(6)
C47 C46 C45 98.1(5)
O1 C47 C40 110.7(6)
O1 C47 C46 110.0(5)
C40 C47 C46 101.8(6)
C49 C48 C53 116.8(6)
C49 C48 C46 123.7(7)
C53 C48 C46 119.4(6)
C48 C49 C50 121.9(8)
C51 C50 C49 120.7(8)
C50 C51 C52 119.6(7)
C53 C52 C51 119.1(7)
C52 C53 C48 121.8(7)
C66 C54 C61 115.5(10)
C66 C54 C56 126.7(10)
C61 C54 C56 117.7(9)
C29 C56 C54 129.1(8)
Cl4 C58 Cl2 111.6(6)
Cl4 C58 Cl1 110.8(6)
Cl2 C58 Cl1 106.5(8)
C60 C59 C61 122.2(11)
C59 C60 C63 121.5(11)
C54 C61 C59 120.8(11)
C60 C63 C66 114.0(14)
C54 C66 C63 125.6(12)

loop_
_geom_bond_atom_site_label_1
_geom_bond_atom_site_label_2
_geom_bond_distance
Cl1 C58 1.791(15)
Cl2 C58 1.774(11)
Cl4 C58 1.722(14)
O1 C1 1.380(8)
O1 C47 1.466(8)
O2 C28 1.382(8)
O2 C29 1.404(9)
C1 C2 1.392(10)
C1 C6 1.399(10)
C2 C3 1.396(10)
C2 C45 1.502(9)
C3 C4 1.413(10)
C4 C5 1.382(11)
C4 C7 1.537(10)
C5 C6 1.393(10)
C6 C11 1.527(10)
C7 C8 1.529(12)
C7 C9 1.535(11)
C7 C10 1.543(12)
C11 C12 1.524(10)
C12 C17 1.365(10)
C12 C13 1.403(10)
C13 C14 1.412(10)
C14 C15 1.370(11)
C14 C18 1.530(11)
C15 C16 1.392(11)
C16 C17 1.401(11)
C16 C22 1.523(11)
C17 C29 1.498(11)
C18 C20 1.435(14)
C18 C21 1.477(16)
C18 C19 1.514(15)
C22 C23 1.530(11)
C23 C24 1.381(11)
C23 C28 1.402(11)
C24 C25 1.383(11)
C25 C26 1.403(10)
C25 C30 1.524(11)
C26 C27 1.382(10)
C27 C28 1.382(10)
C27 C34 1.521(10)
C29 C56 1.284(12)
C30 C33 1.529(11)
C30 C31 1.537(12)
C30 C32 1.552(11)
C34 C35 1.523(10)
C35 C40 1.386(9)
C35 C36 1.405(10)
C36 C37 1.391(11)
C37 C38 1.403(10)
C37 C41 1.507(11)
C38 C39 1.387(10)
C39 C40 1.410(11)
C39 C45 1.511(9)
C40 C47 1.501(10)
C41 C42 1.516(11)
C41 C43 1.536(11)
C41 C44 1.540(11)
C45 C46 1.548(10)
C46 C48 1.512(9)
C46 C47 1.546(10)
C48 C49 1.375(10)
C48 C53 1.417(10)
C49 C50 1.384(11)
C50 C51 1.376(11)
C51 C52 1.394(11)
C52 C53 1.388(10)
C54 C66 1.351(17)
C54 C61 1.356(13)
C54 C56 1.511(13)
C59 C60 1.310(16)
C59 C61 1.393(15)
C60 C63 1.377(18)
C63 C66 1.435(18)
